data_1553306
loop_
_publ_author_name
'Olivier, Wesley J.'
'Kilah, Nathan L.'
'Horne, James'
'Bissember, Alex C.'
'Smith, Jason A.'

_publ_section_title
;
 ent-Labdane Diterpenoids from Dodonaea viscosa.
;
_journal_issue 12
_journal_name_full 'Journal of natural products'
_journal_page_first 3117
_journal_page_last 3126
_journal_paper_doi 10.1021/acs.jnatprod.6b00858
_journal_volume 79
_journal_year 2016
_chemical_absolute_configuration ad
_chemical_formula_moiety 'C28 H39 Cl1 O4'
_chemical_formula_sum 'C28 H39 Cl O4'
_chemical_formula_weight 475.07
_space_group_IT_number 5
_space_group_name_Hall 'C 2y'
_space_group_name_H-M_alt 'C 1 2 1'
_symmetry_cell_setting monoclinic
_symmetry_space_group_name_Hall 'C 2y'
_symmetry_space_group_name_H-M 'C 1 2 1'
_atom_sites_solution_hydrogens difmap
_atom_sites_solution_primary other
_cell_angle_alpha 90
_cell_angle_beta 104.315(3)
_cell_angle_gamma 90
_cell_formula_units_Z 4
_cell_length_a 29.0981(16)
_cell_length_b 8.0421(5)
_cell_length_c 11.3912(6)
_cell_measurement_reflns_used 9919
_cell_measurement_temperature 100
_cell_measurement_theta_max 72.53
_cell_measurement_theta_min 3.14
_cell_volume 2582.9(3)
_computing_cell_refinement 'SAINT v8.34A (Bruker, 2013)'
_computing_data_collection 'APEX3 v2016.1-0  (Bruker, 2016)'
_computing_data_reduction 'SAINT v8.34A (Bruker, 2013)'
_computing_molecular_graphics 'ORTEP-3 (Farrugia, 2012)'
_computing_publication_material 'CRYSTALS (Betteridge et al., 2003)'
_computing_structure_refinement 'CRYSTALS (Betteridge et al., 2003)'
_computing_structure_solution 'Superflip (Palatinus & Chapuis, 2007)'
_diffrn_ambient_temperature 100
_diffrn_detector 'CMOS area detector'
_diffrn_detector_area_resol_mean 10.4
_diffrn_detector_type 'Bruker AXS PHOTON-100'
_diffrn_measured_fraction_theta_full 0.999
_diffrn_measured_fraction_theta_max 0.999
_diffrn_measurement_device 'fixed-chi three-circle diffractometer'
_diffrn_measurement_device_type 'Bruker AXS D8 Quest'
_diffrn_measurement_method \w/2\q
_diffrn_radiation_collimation 'focusing mirrors'
_diffrn_radiation_monochromator 'Bruker multilayer X-ray optics (Goebel mirror)'
_diffrn_radiation_probe x-ray
_diffrn_radiation_type 'Cu K\a'
_diffrn_radiation_wavelength 1.54178
_diffrn_reflns_av_R_equivalents 0.060
_diffrn_reflns_limit_h_max 35
_diffrn_reflns_limit_h_min -35
_diffrn_reflns_limit_k_max 9
_diffrn_reflns_limit_k_min -9
_diffrn_reflns_limit_l_max 14
_diffrn_reflns_limit_l_min -13
_diffrn_reflns_number 18489
_diffrn_reflns_theta_full 72.230
_diffrn_reflns_theta_max 72.230
_diffrn_reflns_theta_min 3.135
_diffrn_source 'Incoatec I\mS Cu microsource'
_exptl_absorpt_coefficient_mu 1.548
_exptl_absorpt_correction_T_max 0.97
_exptl_absorpt_correction_T_min 0.91
_exptl_absorpt_correction_type multi-scan
_exptl_absorpt_process_details
;
SADABS-2014/5 (Bruker,2014) was used for absorption correction.
;
_exptl_crystal_colour colourless
_exptl_crystal_density_diffrn 1.222
_exptl_crystal_density_method 'not measured'
_exptl_crystal_description plate
_exptl_crystal_F_000 1024
_exptl_crystal_size_max 0.20
_exptl_crystal_size_mid 0.06
_exptl_crystal_size_min 0.02
_refine_diff_density_max 0.29
_refine_diff_density_min -0.28
_refine_ls_abs_structure_details 'Flack (1983), 2227 Friedel-pairs'
_refine_ls_abs_structure_Flack 0.142(15)
_refine_ls_extinction_method None
_refine_ls_goodness_of_fit_ref 0.9871
_refine_ls_hydrogen_treatment constr
_refine_ls_matrix_type full
_refine_ls_number_parameters 299
_refine_ls_number_reflns 4941
_refine_ls_number_restraints 1
_refine_ls_R_factor_all 0.0476
_refine_ls_R_factor_gt 0.0419
_refine_ls_shift/su_max 0.0004339
_refine_ls_shift/su_mean 0.0000535
_refine_ls_structure_factor_coef Fsqd
_refine_ls_weighting_details
;
 Method= Modified Sheldrick 
 w=1/[\s^2^(F^2^) + ( 0.05P)^2^ + 1.41P] 
 ,where P=(max(Fo^2^,0) + 2Fc^2^)/3 
;
_refine_ls_weighting_scheme calc
_refine_ls_wR_factor_all 0.1042
_refine_ls_wR_factor_gt 0.0980
_refine_ls_wR_factor_ref 0.1042
_reflns_limit_h_max 34
_reflns_limit_h_min -35
_reflns_limit_k_max 9
_reflns_limit_k_min -9
_reflns_limit_l_max 14
_reflns_limit_l_min 0
_reflns_number_gt 4407
_reflns_number_total 4962
_reflns_threshold_expression I>2.0\s(I)
_oxford_diffrn_Wilson_B_factor 2.47
_oxford_diffrn_Wilson_scale 61.96
_oxford_refine_ls_r_factor_ref 0.0476
_oxford_refine_ls_scale 0.11105(4)
_oxford_reflns_number_all 4941
_oxford_reflns_threshold_expression_ref I>-3.0\s(I)
_cod_data_source_file np6b00858_si_003.cif
_cod_data_source_block Compound19
_cod_depositor_comments
;
The following automatic conversions were performed:

data item '_atom_sites_solution_primary' value 'Other' was changed to
'other' in accordance with the
/home/saulius/struct/COD-crude-data/automatic-downloads/DataCite-retrospective/ACS/depositions/lib/dictionaries/cif_core.dic
dictionary named 'cif_core.dic' version 2.4.2 last updated on
2011-04-26.

Automatic conversion script
Id: cif_fix_values 6909 2019-04-08 15:41:33Z antanas 
;
_cod_original_sg_symbol_Hall 'C 2y '
_cod_original_sg_symbol_H-M 'C 2 '
_cod_original_formula_sum 'C28 H39 Cl1 O4'
_cod_database_code 1553306

loop_
_symmetry_equiv_pos_as_xyz
x,y,z
x+1/2,y+1/2,z
-x,y,-z
-x+1/2,y+1/2,-z

loop_
_atom_site_label
_atom_site_type_symbol
_atom_site_fract_x
_atom_site_fract_y
_atom_site_fract_z
_atom_site_U_iso_or_equiv
_atom_site_occupancy
_atom_site_adp_type
_atom_site_refinement_flags_posn
C1 C 0.62497(8) 1.0472(3) 1.03920(18) 0.0249 1.0000 Uani .
C2 C 0.59762(8) 1.1740(3) 1.09260(18) 0.0235 1.0000 Uani .
C3 C 0.63159(8) 1.2761(3) 1.18828(17) 0.0252 1.0000 Uani .
C4 C 0.66115(8) 1.1707(3) 1.29378(18) 0.0245 1.0000 Uani .
C5 C 0.68326(7) 1.0191(3) 1.24262(17) 0.0217 1.0000 Uani .
C6 C 0.70767(8) 0.8954(3) 1.34141(18) 0.0276 1.0000 Uani .
C7 C 0.73044(8) 0.7568(3) 1.2882(2) 0.0307 1.0000 Uani .
C8 C 0.72081(8) 0.7183(3) 1.1711(2) 0.0281 1.0000 Uani .
C9 C 0.68396(7) 0.8146(3) 1.07607(16) 0.0224 1.0000 Uani .
C10 C 0.65081(7) 0.9212(3) 1.13506(17) 0.0215 1.0000 Uani .
C11 C 0.65583(8) 0.7015(3) 0.97260(18) 0.0251 1.0000 Uani .
C12 C 0.74842(9) 0.5843(3) 1.1277(2) 0.0358 1.0000 Uani .
C13 C 0.70173(8) 1.2844(3) 1.36221(18) 0.0295 1.0000 Uani .
C14 C 0.63066(8) 1.1279(3) 1.3815(2) 0.0323 1.0000 Uani .
C15 C 0.61501(7) 0.8080(3) 1.17534(17) 0.0273 1.0000 Uani .
C16 C 0.67636(8) 0.6946(3) 0.86147(19) 0.0268 1.0000 Uani .
C17 C 0.64818(8) 0.5865(3) 0.75653(19) 0.0273 1.0000 Uani .
C18 C 0.66592(9) 0.6157(3) 0.6428(2) 0.0364 1.0000 Uani .
C19 C 0.65096(8) 0.4053(3) 0.79236(19) 0.0290 1.0000 Uani .
C20 C 0.61621(8) 0.2940(3) 0.70726(17) 0.0273 1.0000 Uani .
O21 O 0.58813(6) 0.3348(2) 0.61605(14) 0.0386 1.0000 Uani .
O22 O 0.61986(6) 0.1363(2) 0.74844(14) 0.0364 1.0000 Uani .
C23 C 0.58731(10) 0.0193(3) 0.6757(2) 0.0376 1.0000 Uani .
O24 O 0.57499(5) 1.2967(2) 1.00179(12) 0.0257 1.0000 Uani .
C25 C 0.53859(7) 1.2481(3) 0.91019(19) 0.0251 1.0000 Uani .
O26 O 0.52413(5) 1.1067(2) 0.89293(14) 0.0303 1.0000 Uani .
C27 C 0.51821(7) 1.3921(3) 0.83305(18) 0.0237 1.0000 Uani .
C28 C 0.48981(7) 1.3607(3) 0.71655(18) 0.0305 1.0000 Uani .
C29 C 0.47135(8) 1.4921(3) 0.64102(19) 0.0338 1.0000 Uani .
C30 C 0.48031(8) 1.6531(3) 0.6826(2) 0.0316 1.0000 Uani .
C31 C 0.50752(8) 1.6883(3) 0.7988(2) 0.0307 1.0000 Uani .
C32 C 0.52657(8) 1.5553(3) 0.8729(2) 0.0273 1.0000 Uani .
Cl33 Cl 0.45710(2) 1.81681(11) 0.58774(5) 0.0443 1.0000 Uani .
H11 H 0.6482 1.1019 1.0041 0.0299 1.0000 Uiso R
H12 H 0.6026 0.9885 0.9730 0.0299 1.0000 Uiso R
H21 H 0.5734 1.1190 1.1230 0.0261 1.0000 Uiso R
H31 H 0.6528 1.3353 1.1471 0.0298 1.0000 Uiso R
H32 H 0.6133 1.3556 1.2224 0.0293 1.0000 Uiso R
H51 H 0.7088 1.0667 1.2101 0.0238 1.0000 Uiso R
H61 H 0.7317 0.9524 1.4027 0.0320 1.0000 Uiso R
H62 H 0.6840 0.8475 1.3790 0.0324 1.0000 Uiso R
H71 H 0.7528 0.6924 1.3417 0.0361 1.0000 Uiso R
H91 H 0.7017 0.8948 1.0391 0.0272 1.0000 Uiso R
H111 H 0.6538 0.5875 1.0018 0.0304 1.0000 Uiso R
H112 H 0.6237 0.7479 0.9449 0.0301 1.0000 Uiso R
H121 H 0.7270 0.4982 1.0853 0.0546 1.0000 Uiso R
H122 H 0.7664 0.6288 1.0728 0.0543 1.0000 Uiso R
H123 H 0.7707 0.5353 1.1960 0.0548 1.0000 Uiso R
H133 H 0.7201 1.2246 1.4323 0.0439 1.0000 Uiso R
H132 H 0.7230 1.3173 1.3111 0.0428 1.0000 Uiso R
H131 H 0.6883 1.3835 1.3885 0.0435 1.0000 Uiso R
H141 H 0.6487 1.0533 1.4455 0.0484 1.0000 Uiso R
H142 H 0.6215 1.2277 1.4185 0.0475 1.0000 Uiso R
H143 H 0.6020 1.0689 1.3420 0.0471 1.0000 Uiso R
H153 H 0.6315 0.7198 1.2268 0.0399 1.0000 Uiso R
H152 H 0.5960 0.8684 1.2189 0.0399 1.0000 Uiso R
H151 H 0.5944 0.7591 1.1040 0.0415 1.0000 Uiso R
H161 H 0.7090 0.6546 0.8840 0.0329 1.0000 Uiso R
H162 H 0.6768 0.8085 0.8332 0.0325 1.0000 Uiso R
H171 H 0.6147 0.6200 0.7392 0.0325 1.0000 Uiso R
H191 H 0.6838 0.3635 0.7978 0.0364 1.0000 Uiso R
H192 H 0.6439 0.3954 0.8707 0.0344 1.0000 Uiso R
H232 H 0.5933 -0.0879 0.7148 0.0580 1.0000 Uiso R
H233 H 0.5930 0.0133 0.5952 0.0569 1.0000 Uiso R
H231 H 0.5549 0.0508 0.6726 0.0567 1.0000 Uiso R
H281 H 0.4836 1.2466 0.6898 0.0358 1.0000 Uiso R
H291 H 0.4529 1.4752 0.5617 0.0418 1.0000 Uiso R
H311 H 0.5134 1.7985 0.8250 0.0376 1.0000 Uiso R
H321 H 0.5452 1.5737 0.9504 0.0322 1.0000 Uiso R
H181 H 0.6472 0.5492 0.5776 0.0546 1.0000 Uiso R
H182 H 0.6985 0.5788 0.6549 0.0548 1.0000 Uiso R
H183 H 0.6641 0.7311 0.6188 0.0548 1.0000 Uiso R

loop_
_atom_site_aniso_label
_atom_site_aniso_U_11
_atom_site_aniso_U_22
_atom_site_aniso_U_33
_atom_site_aniso_U_23
_atom_site_aniso_U_13
_atom_site_aniso_U_12
C1 0.0215(10) 0.0302(12) 0.0196(10) -0.0040(8) -0.0015(8) 0.0007(9)
C2 0.0207(10) 0.0286(12) 0.0185(9) 0.0018(8) -0.0006(7) 0.0016(8)
C3 0.0254(10) 0.0263(12) 0.0200(9) -0.0006(8) -0.0016(8) 0.0006(9)
C4 0.0244(11) 0.0263(11) 0.0184(10) 0.0001(8) -0.0030(8) 0.0003(9)
C5 0.0206(10) 0.0254(11) 0.0168(9) 0.0004(8) 0.0004(7) -0.0010(8)
C6 0.0278(11) 0.0313(12) 0.0200(10) 0.0020(8) -0.0015(8) 0.0035(9)
C7 0.0267(11) 0.0316(13) 0.0287(11) 0.0031(9) -0.0029(9) 0.0033(9)
C8 0.0222(10) 0.0299(12) 0.0301(11) -0.0005(9) 0.0025(9) 0.0003(9)
C9 0.0205(9) 0.0252(10) 0.0203(9) -0.0033(8) 0.0028(7) -0.0026(9)
C10 0.0196(10) 0.0220(11) 0.0203(9) -0.0027(8) -0.0003(7) 0.0000(8)
C11 0.0230(10) 0.0268(11) 0.0240(10) -0.0054(9) 0.0032(8) -0.0021(9)
C12 0.0320(12) 0.0378(14) 0.0329(12) -0.0034(10) -0.0010(9) 0.0073(11)
C13 0.0299(11) 0.0294(12) 0.0229(10) -0.0037(9) -0.0055(8) 0.0003(10)
C14 0.0332(12) 0.0382(13) 0.0241(10) -0.0023(9) 0.0044(9) 0.0055(10)
C15 0.0239(10) 0.0347(12) 0.0232(9) -0.0040(10) 0.0054(7) -0.0038(10)
C16 0.0252(11) 0.0285(12) 0.0258(11) -0.0027(9) 0.0043(8) -0.0058(9)
C17 0.0267(11) 0.0316(12) 0.0227(10) -0.0034(9) 0.0044(8) -0.0018(9)
C18 0.0375(13) 0.0439(15) 0.0276(11) -0.0058(10) 0.0080(9) -0.0077(11)
C19 0.0306(11) 0.0292(12) 0.0232(10) -0.0033(8) -0.0009(9) 0.0010(9)
C20 0.0277(10) 0.0343(13) 0.0194(9) -0.0042(9) 0.0047(8) -0.0012(9)
O21 0.0354(9) 0.0398(10) 0.0321(8) 0.0031(8) -0.0077(7) -0.0044(8)
O22 0.0448(10) 0.0292(9) 0.0267(8) 0.0009(7) -0.0073(7) -0.0081(8)
C23 0.0471(15) 0.0293(13) 0.0328(12) -0.0061(10) 0.0031(11) -0.0105(11)
O24 0.0220(7) 0.0282(8) 0.0211(6) 0.0003(6) -0.0059(5) 0.0023(6)
C25 0.0168(9) 0.0357(13) 0.0200(10) -0.0006(8) -0.0007(8) -0.0013(9)
O26 0.0242(8) 0.0314(9) 0.0304(8) -0.0010(7) -0.0027(6) -0.0041(7)
C27 0.0154(9) 0.0327(12) 0.0209(9) -0.0001(8) 0.0006(8) 0.0002(8)
C28 0.0222(10) 0.0411(14) 0.0242(10) -0.0021(9) -0.0022(8) 0.0004(10)
C29 0.0249(11) 0.0520(16) 0.0198(10) -0.0026(10) -0.0037(8) 0.0057(11)
C30 0.0220(11) 0.0449(15) 0.0280(11) 0.0093(10) 0.0062(9) 0.0094(10)
C31 0.0252(11) 0.0335(13) 0.0313(12) 0.0011(10) 0.0030(9) 0.0045(9)
C32 0.0215(11) 0.0339(13) 0.0231(11) -0.0012(9) -0.0010(8) 0.0025(9)
Cl33 0.0406(3) 0.0588(4) 0.0336(3) 0.0186(3) 0.0091(2) 0.0218(3)

loop_
_atom_type_symbol
_atom_type_scat_dispersion_real
_atom_type_scat_dispersion_imag
_atom_type_scat_Cromer_Mann_a1
_atom_type_scat_Cromer_Mann_b1
_atom_type_scat_Cromer_Mann_a2
_atom_type_scat_Cromer_Mann_b2
_atom_type_scat_Cromer_Mann_a3
_atom_type_scat_Cromer_Mann_b3
_atom_type_scat_Cromer_Mann_a4
_atom_type_scat_Cromer_Mann_b4
_atom_type_scat_Cromer_Mann_c
_atom_type_scat_source
C 0.0181 0.0091 2.3100 20.8439 1.0200 10.2075 1.5886 0.5687 0.8650 51.6512 0.2156 'International Tables Vol C 4.2.6.8 and 6.1.1.4'
H 0.0000 0.0000 0.4930 10.5109 0.3229 26.1257 0.1402 3.1424 0.0408 57.7998 0.0030 'International Tables Vol C 4.2.6.8 and 6.1.1.4'
O 0.0492 0.0322 3.0485 13.2771 2.2868 5.7011 1.5463 0.3239 0.8670 32.9089 0.2508 'International Tables Vol C 4.2.6.8 and 6.1.1.4'
Cl 0.3639 0.7018 11.4604 0.0104 7.1964 1.1662 6.2556 18.5194 1.6455 47.7784 -9.5574 'International Tables Vol C 4.2.6.8 and 6.1.1.4'

loop_
_geom_angle_atom_site_label_1
_geom_angle_atom_site_label_2
_geom_angle_atom_site_label_3
_geom_angle
_geom_angle_publ_flag
C2 C1 C10 111.80(17) yes
C2 C1 H11 110.4 no
C10 C1 H11 108.8 no
C2 C1 H12 108.5 no
C10 C1 H12 109.9 no
H11 C1 H12 107.3 no
C1 C2 C3 109.85(17) yes
C1 C2 O24 111.12(16) yes
C3 C2 O24 104.01(16) yes
C1 C2 H21 109.8 no
C3 C2 H21 113.1 no
O24 C2 H21 108.8 no
C2 C3 C4 113.58(17) yes
C2 C3 H31 107.1 no
C4 C3 H31 109.9 no
C2 C3 H32 108.6 no
C4 C3 H32 107.7 no
H31 C3 H32 110.0 no
C3 C4 C5 109.88(16) yes
C3 C4 C13 106.10(17) yes
C5 C4 C13 108.50(17) yes
C3 C4 C14 109.26(18) yes
C5 C4 C14 115.33(19) yes
C13 C4 C14 107.34(17) yes
C4 C5 C6 113.04(16) yes
C4 C5 C10 117.53(17) yes
C6 C5 C10 109.19(17) yes
C4 C5 H51 104.8 no
C6 C5 H51 105.8 no
C10 C5 H51 105.5 no
C5 C6 C7 110.81(17) yes
C5 C6 H61 109.9 no
C7 C6 H61 109.2 no
C5 C6 H62 109.1 no
C7 C6 H62 108.3 no
H61 C6 H62 109.4 no
C6 C7 C8 125.0(2) yes
C6 C7 H71 117.1 no
C8 C7 H71 117.9 no
C7 C8 C9 121.9(2) yes
C7 C8 C12 120.1(2) yes
C9 C8 C12 117.93(19) yes
C8 C9 C10 111.86(16) yes
C8 C9 C11 112.70(19) yes
C10 C9 C11 112.49(16) yes
C8 C9 H91 106.5 no
C10 C9 H91 105.6 no
C11 C9 H91 107.1 no
C1 C10 C9 107.51(16) yes
C1 C10 C5 108.60(16) yes
C9 C10 C5 107.22(16) yes
C1 C10 C15 110.67(17) yes
C9 C10 C15 109.85(17) yes
C5 C10 C15 112.79(16) yes
C9 C11 C16 114.18(17) yes
C9 C11 H111 110.7 no
C16 C11 H111 108.3 no
C9 C11 H112 107.6 no
C16 C11 H112 106.5 no
H111 C11 H112 109.4 no
C8 C12 H121 110.2 no
C8 C12 H122 111.3 no
H121 C12 H122 108.7 no
C8 C12 H123 109.6 no
H121 C12 H123 109.2 no
H122 C12 H123 107.9 no
C4 C13 H133 108.6 no
C4 C13 H132 112.0 no
H133 C13 H132 108.7 no
C4 C13 H131 109.1 no
H133 C13 H131 109.6 no
H132 C13 H131 108.8 no
C4 C14 H141 109.3 no
C4 C14 H142 111.3 no
H141 C14 H142 109.5 no
C4 C14 H143 112.3 no
H141 C14 H143 106.5 no
H142 C14 H143 107.9 no
C10 C15 H153 110.1 no
C10 C15 H152 112.0 no
H153 C15 H152 108.7 no
C10 C15 H151 108.4 no
H153 C15 H151 108.9 no
H152 C15 H151 108.8 no
C11 C16 C17 114.93(17) yes
C11 C16 H161 110.4 no
C17 C16 H161 108.4 no
C11 C16 H162 106.2 no
C17 C16 H162 108.9 no
H161 C16 H162 107.7 no
C16 C17 C18 110.18(19) yes
C16 C17 C19 110.62(17) yes
C18 C17 C19 111.8(2) yes
C16 C17 H171 108.2 no
C18 C17 H171 108.3 no
C19 C17 H171 107.7 no
C17 C18 H181 108.7 no
C17 C18 H182 110.9 no
H181 C18 H182 106.6 no
C17 C18 H183 112.5 no
H181 C18 H183 109.4 no
H182 C18 H183 108.5 no
C17 C19 C20 114.59(18) yes
C17 C19 H191 109.1 no
C20 C19 H191 108.6 no
C17 C19 H192 108.7 no
C20 C19 H192 106.4 no
H191 C19 H192 109.4 no
C19 C20 O21 126.8(2) yes
C19 C20 O22 110.61(17) yes
O21 C20 O22 122.5(2) yes
C20 O22 C23 115.45(17) yes
O22 C23 H232 107.4 no
O22 C23 H233 109.4 no
H232 C23 H233 109.7 no
O22 C23 H231 110.2 no
H232 C23 H231 108.2 no
H233 C23 H231 111.8 no
C2 O24 C25 118.83(17) yes
O24 C25 O26 124.9(2) yes
O24 C25 C27 110.77(18) yes
O26 C25 C27 124.32(18) yes
C25 C27 C28 118.4(2) yes
C25 C27 C32 122.05(18) yes
C28 C27 C32 119.6(2) yes
C27 C28 C29 119.9(2) yes
C27 C28 H281 119.2 no
C29 C28 H281 120.9 no
C28 C29 C30 119.42(19) yes
C28 C29 H291 121.9 no
C30 C29 H291 118.6 no
C29 C30 C31 122.1(2) yes
C29 C30 Cl33 119.20(17) yes
C31 C30 Cl33 118.7(2) yes
C30 C31 C32 117.9(2) yes
C30 C31 H311 120.7 no
C32 C31 H311 121.3 no
C27 C32 C31 121.11(19) yes
C27 C32 H321 118.4 no
C31 C32 H321 120.5 no

loop_
_geom_bond_atom_site_label_1
_geom_bond_atom_site_label_2
_geom_bond_distance
_geom_bond_publ_flag
C1 C2 1.511(3) yes
C1 C10 1.542(3) yes
C1 H11 0.970 no
C1 H12 0.987 no
C2 C3 1.519(3) yes
C2 O24 1.463(2) yes
C2 H21 0.965 no
C3 C4 1.546(3) yes
C3 H31 0.986 no
C3 H32 0.972 no
C4 C5 1.558(3) yes
C4 C13 1.543(3) yes
C4 C14 1.530(3) yes
C5 C6 1.538(3) yes
C5 C10 1.562(3) yes
C5 H51 0.987 no
C6 C7 1.499(3) yes
C6 H61 0.972 no
C6 H62 0.977 no
C7 C8 1.330(3) yes
C7 H71 0.930 no
C8 C9 1.532(3) yes
C8 C12 1.500(3) yes
C9 C10 1.561(3) yes
C9 C11 1.552(3) yes
C9 H91 0.983 no
C10 C15 1.537(3) yes
C11 C16 1.529(3) yes
C11 H111 0.982 no
C11 H112 0.985 no
C12 H121 0.975 no
C12 H122 0.976 no
C12 H123 0.965 no
C13 H133 0.971 no
C13 H132 0.985 no
C13 H131 0.968 no
C14 H141 0.989 no
C14 H142 0.974 no
C14 H143 0.969 no
C15 H153 0.969 no
C15 H152 0.961 no
C15 H151 0.966 no
C16 C17 1.540(3) yes
C16 H161 0.976 no
C16 H162 0.973 no
C17 C18 1.526(3) yes
C17 C19 1.510(3) yes
C17 H171 0.983 no
C18 H181 0.967 no
C18 H182 0.971 no
C18 H183 0.965 no
C19 C20 1.510(3) yes
C19 H191 1.000 no
C19 H192 0.967 no
C20 O21 1.198(3) yes
C20 O22 1.347(3) yes
O22 C23 1.443(3) yes
C23 H232 0.967 no
C23 H233 0.973 no
C23 H231 0.969 no
O24 C25 1.348(2) yes
C25 O26 1.212(3) yes
C25 C27 1.485(3) yes
C27 C28 1.402(3) yes
C27 C32 1.391(3) yes
C28 C29 1.384(3) yes
C28 H281 0.969 no
C29 C30 1.381(4) yes
C29 H291 0.940 no
C30 C31 1.393(3) yes
C30 Cl33 1.731(2) yes
C31 C32 1.391(3) yes
C31 H311 0.937 no
C32 H321 0.926 no

loop_
_geom_hbond_atom_site_label_D
_geom_hbond_atom_site_label_H
_geom_hbond_atom_site_label_A
_geom_hbond_site_symmetry_A
_geom_hbond_angle_DHA
_geom_hbond_distance_DH
_geom_hbond_distance_HA
_geom_hbond_distance_DA
_geom_hbond_publ_flag
C29 H291 O21 3_666 159.80 0.940 2.368 3.266(3) yes
C31 H311 O26 1_565 176.53 0.937 2.592 3.528(3) yes
C18 H181 O21 . 121.28 0.967 2.547 3.159(3) yes
